data_7049182
loop_
_publ_author_name
'Binding, Samantha C.'
'Green, Jennifer C.'
'Turner, Zo\"e R'
'Buffet, Jean-Charles'
'O'Hare, Dermot'

_publ_section_title
;
 Synthesis, characterisation and redox properties of anti-bimetallic
 permethylpentalene complexes.
;
_journal_issue 13
_journal_name_full 'Dalton transactions (Cambridge, England : 2003)'
_journal_page_first 4263
_journal_page_last 4273
_journal_paper_doi 10.1039/c8dt05054f
_journal_volume 48
_journal_year 2019
_chemical_compound_source SYN
_chemical_formula_moiety 'C24 H28 Co2'
_chemical_formula_sum 'C24 H28 Co2'
_chemical_formula_weight 434.35
_chemical_melting_point ?
_chemical_name_systematic bis(cyclopentadienylcobalt)pentalenyl
_space_group_IT_number 2
_space_group_name_Hall '-P 1'
_space_group_name_H-M_alt 'P -1'
_symmetry_cell_setting triclinic
_symmetry_space_group_name_Hall '-P 1'
_symmetry_space_group_name_H-M 'P -1'
_atom_sites_solution_hydrogens difmap
_atom_sites_solution_primary other
_audit_creation_date 2015-01-06
_audit_creation_method CRYSTALS_ver_14.43
_audit_update_record
;
2018-12-20 deposited with the CCDC.    2019-02-27 downloaded from the CCDC.
;
_cell_angle_alpha 67.9417(14)
_cell_angle_beta 83.4571(14)
_cell_angle_gamma 61.8652(17)
_cell_formula_units_Z 1
_cell_length_a 7.9066(2)
_cell_length_b 8.1643(2)
_cell_length_c 9.3165(4)
_cell_measurement_reflns_used 1955
_cell_measurement_temperature 150
_cell_measurement_theta_max 27
_cell_measurement_theta_min 5
_cell_volume 490.05(3)
_computing_cell_refinement 'DENZO/SCALEPACK (Otwinowski & Minor, 1997)'
_computing_data_collection 'COLLECT (Nonius, 2001).'
_computing_data_reduction 'DENZO/SCALEPACK (Otwinowski & Minor, 1997)'
_computing_molecular_graphics 'CAMERON (Watkin et al., 1996)'
_computing_publication_material 'CRYSTALS (Betteridge et al., 2003)'
_computing_structure_refinement 'CRYSTALS (Betteridge et al., 2003)'
_computing_structure_solution 'Superflip (Palatinus & Chapuis, 2007)'
_diffrn_ambient_temperature 150
_diffrn_measured_fraction_theta_full 0.991
_diffrn_measured_fraction_theta_max 0.991
_diffrn_measurement_device Area
_diffrn_measurement_device_type 'Nonius KappaCCD'
_diffrn_measurement_method \w
_diffrn_radiation_monochromator graphite
_diffrn_radiation_type 'Mo K\a'
_diffrn_radiation_wavelength 0.71073
_diffrn_reflns_av_R_equivalents 0.019
_diffrn_reflns_limit_h_max 10
_diffrn_reflns_limit_h_min -10
_diffrn_reflns_limit_k_max 10
_diffrn_reflns_limit_k_min -10
_diffrn_reflns_limit_l_max 10
_diffrn_reflns_limit_l_min -12
_diffrn_reflns_number 6663
_diffrn_reflns_theta_full 26.948
_diffrn_reflns_theta_max 27.498
_diffrn_reflns_theta_min 5.117
_diffrn_standards_number 0
_exptl_absorpt_coefficient_mu 1.696
_exptl_absorpt_correction_T_max 0.51
_exptl_absorpt_correction_T_min 0.43
_exptl_absorpt_correction_type multi-scan
_exptl_absorpt_process_details 'DENZO/SCALEPACK (Otwinowski & Minor, 1997)'
_exptl_crystal_colour black
_exptl_crystal_density_diffrn 1.472
_exptl_crystal_density_meas ?
_exptl_crystal_density_method 'not measured'
_exptl_crystal_description block
_exptl_crystal_F_000 226
_exptl_crystal_size_max 0.42
_exptl_crystal_size_mid 0.40
_exptl_crystal_size_min 0.40
_refine_diff_density_max 0.50
_refine_diff_density_min -0.39
_refine_ls_extinction_method None
_refine_ls_goodness_of_fit_ref 0.8884
_refine_ls_hydrogen_treatment constr
_refine_ls_matrix_type full
_refine_ls_number_parameters 118
_refine_ls_number_reflns 2232
_refine_ls_number_restraints 0
_refine_ls_R_factor_all 0.0350
_refine_ls_R_factor_gt 0.0292
_refine_ls_shift/su_max 0.0003598
_refine_ls_shift/su_mean 0.0000147
_refine_ls_structure_factor_coef Fsqd
_refine_ls_weighting_details
;
 Method, part 1, Chebychev polynomial, (Watkin, 1994, Prince, 1982) 
 [weight] = 1.0/[A~0~*T~0~(x)+A~1~*T~1~(x) ... +A~n-1~]*T~n-1~(x)] 
 where A~i~ are the Chebychev coefficients listed below and x= Fcalc/Fmax 
 Method = Robust Weighting (Prince, 1982) 
 W = [weight] * [1-(deltaF/6*sigmaF)^2^]^2^ 
 A~i~ are: 
 11.5 15.0 6.86 1.69 
;
_refine_ls_weighting_scheme calc
_refine_ls_wR_factor_all 0.0655
_refine_ls_wR_factor_gt 0.0603
_refine_ls_wR_factor_ref 0.0655
_reflns_limit_h_max 10
_reflns_limit_h_min -10
_reflns_limit_k_max 10
_reflns_limit_k_min -9
_reflns_limit_l_max 12
_reflns_limit_l_min 0
_reflns_number_gt 2013
_reflns_number_total 2232
_reflns_threshold_expression I>2.0\s(I)
_oxford_diffrn_Wilson_B_factor 1.40
_oxford_diffrn_Wilson_scale 1.51
_oxford_refine_ls_r_factor_ref 0.0350
_oxford_refine_ls_scale 0.7912(17)
_oxford_reflns_number_all 2232
_oxford_reflns_threshold_expression_ref I>-3.0\s(I)
_oxford_structure_analysis_title '062scb15 At 10: 3 on 6/ 1'
_cod_data_source_file c8dt05054f2.cif
_cod_data_source_block 4-062scb15
_cod_depositor_comments
;
The following automatic conversions were performed:

'_chemical_melting_point' value 'not measured' was changed to '?' -
the value is undefined or not given.

'_atom_sites_solution_primary' value 'Other' changed to 'other'
according to
/home/data/users/saulius/crontab/automatic-downloads/rss-feeds/RSC/lib/dictionaries/cif_core.dic
dictionary named 'cif_core.dic' version 2.4.2 from 2011-04-26.

'_exptl_crystal_density_meas' value 'not measured' was changed to '?'
- the value is perceived as not measured.

Automatic conversion script
Id: cif_fix_values 4973 2017-02-22 13:04:09Z antanas 

 Adding full bibliography for 7049180--7049184.cif.
;
_cod_original_sg_symbol_H-M 'P -1 '
_cod_database_code 7049182

loop_
_symmetry_equiv_pos_as_xyz
x,y,z
-x,-y,-z

loop_
_atom_site_label
_atom_site_type_symbol
_atom_site_fract_x
_atom_site_fract_y
_atom_site_fract_z
_atom_site_U_iso_or_equiv
_atom_site_occupancy
_atom_site_adp_type
_atom_site_refinement_flags_posn
C1 C 0.6598(3) 0.7702(3) 0.1486(2) 0.0190 1.0000 Uani .
C2 C 0.6374(3) 0.8948(3) 0.2326(2) 0.0196 1.0000 Uani .
C3 C 0.4962(3) 1.0956(3) 0.1462(2) 0.0192 1.0000 Uani .
C4 C 0.5501(3) 0.9007(3) 0.0007(2) 0.0169 1.0000 Uani .
C5 C 0.8001(3) 0.5532(3) 0.1931(3) 0.0276 1.0000 Uani .
C6 C 0.7468(3) 0.8270(4) 0.3835(3) 0.0279 1.0000 Uani .
C7 C 0.4344(4) 1.2757(4) 0.1872(3) 0.0278 1.0000 Uani .
C8 C 0.1315(3) 1.0108(3) 0.3203(3) 0.0224 1.0000 Uani .
C9 C 0.2535(3) 0.8171(3) 0.4255(2) 0.0212 1.0000 Uani .
C10 C 0.3004(3) 0.6821(3) 0.3491(3) 0.0219 1.0000 Uani .
C11 C 0.1993(3) 0.7916(4) 0.1988(3) 0.0249 1.0000 Uani .
C12 C 0.0930(3) 0.9947(3) 0.1816(3) 0.0259 1.0000 Uani .
Co1 Co 0.38498(4) 0.89829(4) 0.21423(3) 0.0161 1.0000 Uani .
H101 H 0.3863 0.5372 0.3928 0.0272 1.0000 Uiso R
H91 H 0.3037 0.7842 0.5298 0.0267 1.0000 Uiso R
H81 H 0.0792 1.1333 0.3415 0.0272 1.0000 Uiso R
H121 H 0.0106 1.1081 0.0886 0.0319 1.0000 Uiso R
H111 H 0.2025 0.7364 0.1201 0.0306 1.0000 Uiso R
H73 H 0.4434 1.2360 0.2983 0.0431 1.0000 Uiso R
H72 H 0.5178 1.3367 0.1447 0.0430 1.0000 Uiso R
H71 H 0.3020 1.3732 0.1472 0.0437 1.0000 Uiso R
H63 H 0.6676 0.9117 0.4402 0.0430 1.0000 Uiso R
H62 H 0.8631 0.8409 0.3613 0.0435 1.0000 Uiso R
H61 H 0.7782 0.6879 0.4448 0.0431 1.0000 Uiso R
H53 H 0.8240 0.4922 0.3045 0.0430 1.0000 Uiso R
H52 H 0.9192 0.5388 0.1458 0.0435 1.0000 Uiso R
H51 H 0.7462 0.4877 0.1568 0.0431 1.0000 Uiso R

loop_
_atom_site_aniso_label
_atom_site_aniso_U_11
_atom_site_aniso_U_22
_atom_site_aniso_U_33
_atom_site_aniso_U_23
_atom_site_aniso_U_13
_atom_site_aniso_U_12
C1 0.0176(9) 0.0178(9) 0.0193(10) -0.0057(8) 0.0063(7) -0.0083(8)
C2 0.0176(9) 0.0262(11) 0.0164(9) -0.0052(8) 0.0046(7) -0.0141(8)
C3 0.0228(10) 0.0215(10) 0.0183(9) -0.0090(8) 0.0080(8) -0.0142(8)
C4 0.0189(9) 0.0171(10) 0.0150(9) -0.0053(7) 0.0066(7) -0.0100(8)
C5 0.0243(11) 0.0194(10) 0.0269(11) -0.0035(9) 0.0053(9) -0.0054(9)
C6 0.0261(11) 0.0404(13) 0.0199(10) -0.0077(10) 0.0022(9) -0.0202(10)
C7 0.0392(13) 0.0278(11) 0.0265(11) -0.0156(9) 0.0107(10) -0.0206(10)
C8 0.0175(10) 0.0207(10) 0.0264(11) -0.0095(9) 0.0086(8) -0.0076(8)
C9 0.0205(10) 0.0290(11) 0.0153(9) -0.0060(8) 0.0055(8) -0.0148(9)
C10 0.0208(10) 0.0184(10) 0.0266(11) -0.0046(8) 0.0037(8) -0.0123(8)
C11 0.0247(11) 0.0337(12) 0.0248(11) -0.0115(9) 0.0008(8) -0.0193(10)
C12 0.0173(10) 0.0278(11) 0.0251(11) -0.0029(9) -0.0019(8) -0.0091(9)
Co1 0.01644(14) 0.01679(14) 0.01469(13) -0.00524(10) 0.00337(9) -0.00840(10)

loop_
_atom_type_symbol
_atom_type_scat_dispersion_real
_atom_type_scat_dispersion_imag
_atom_type_scat_Cromer_Mann_a1
_atom_type_scat_Cromer_Mann_b1
_atom_type_scat_Cromer_Mann_a2
_atom_type_scat_Cromer_Mann_b2
_atom_type_scat_Cromer_Mann_a3
_atom_type_scat_Cromer_Mann_b3
_atom_type_scat_Cromer_Mann_a4
_atom_type_scat_Cromer_Mann_b4
_atom_type_scat_Cromer_Mann_c
_atom_type_scat_source
Co 0.3494 0.9721 12.2841 4.2791 7.3409 0.2784 4.0034 13.5359 2.3488 71.1692 1.0118 'International Tables Vol C 4.2.6.8 and 6.1.1.4'
C 0.0033 0.0016 2.3100 20.8439 1.0200 10.2075 1.5886 0.5687 0.8650 51.6512 0.2156 'International Tables Vol C 4.2.6.8 and 6.1.1.4'
H 0.0000 0.0000 0.4930 10.5109 0.3229 26.1257 0.1402 3.1424 0.0408 57.7998 0.0030 'International Tables Vol C 4.2.6.8 and 6.1.1.4'

loop_
_geom_angle_atom_site_label_1
_geom_angle_site_symmetry_1
_geom_angle_atom_site_label_2
_geom_angle_atom_site_label_3
_geom_angle_site_symmetry_3
_geom_angle
_geom_angle_publ_flag
C2 . C1 C4 . 107.03(17) yes
C2 . C1 C5 . 126.0(2) yes
C4 . C1 C5 . 126.03(19) yes
C2 . C1 Co1 . 67.50(11) yes
C4 . C1 Co1 . 77.91(12) yes
C5 . C1 Co1 . 128.54(15) yes
C1 . C2 C3 . 108.41(18) yes
C1 . C2 C6 . 125.7(2) yes
C3 . C2 C6 . 125.8(2) yes
C1 . C2 Co1 . 70.99(12) yes
C3 . C2 Co1 . 70.90(12) yes
C6 . C2 Co1 . 125.01(14) yes
C4 2_675 C3 C2 . 107.28(17) yes
C4 2_675 C3 C7 . 125.34(19) yes
C2 . C3 C7 . 126.5(2) yes
C4 2_675 C3 Co1 . 77.96(12) yes
C2 . C3 Co1 . 67.61(11) yes
C7 . C3 Co1 . 127.89(15) yes
Co1 2_675 C4 C1 . 130.65(14) yes
Co1 2_675 C4 C3 2_675 63.20(10) yes
C1 . C4 C3 2_675 143.26(19) yes
Co1 2_675 C4 C4 2_675 71.59(14) yes
C1 . C4 C4 2_675 108.5(2) yes
C3 2_675 C4 C4 2_675 108.3(2) yes
Co1 2_675 C4 Co1 . 143.05(9) yes
C1 . C4 Co1 . 63.23(10) yes
C3 2_675 C4 Co1 . 130.49(14) yes
C4 2_675 C4 Co1 . 71.46(14) yes
C1 . C5 H53 . 109.2 no
C1 . C5 H52 . 109.6 no
H53 . C5 H52 . 109.7 no
C1 . C5 H51 . 109.5 no
H53 . C5 H51 . 109.5 no
H52 . C5 H51 . 109.4 no
C2 . C6 H63 . 108.8 no
C2 . C6 H62 . 109.1 no
H63 . C6 H62 . 108.7 no
C2 . C6 H61 . 109.6 no
H63 . C6 H61 . 110.0 no
H62 . C6 H61 . 110.5 no
C3 . C7 H73 . 109.4 no
C3 . C7 H72 . 110.3 no
H73 . C7 H72 . 108.2 no
C3 . C7 H71 . 110.6 no
H73 . C7 H71 . 109.0 no
H72 . C7 H71 . 109.4 no
C9 . C8 C12 . 108.56(19) yes
C9 . C8 Co1 . 72.85(12) yes
C12 . C8 Co1 . 69.72(12) yes
C9 . C8 H81 . 125.3 no
C12 . C8 H81 . 126.1 no
Co1 . C8 H81 . 125.1 no
C8 . C9 C10 . 107.56(19) yes
C8 . C9 Co1 . 68.03(11) yes
C10 . C9 Co1 . 68.71(11) yes
C8 . C9 H91 . 126.0 no
C10 . C9 H91 . 126.3 no
Co1 . C9 H91 . 125.4 no
C9 . C10 C11 . 108.26(19) yes
C9 . C10 Co1 . 72.32(12) yes
C11 . C10 Co1 . 68.94(12) yes
C9 . C10 H101 . 125.8 no
C11 . C10 H101 . 125.9 no
Co1 . C10 H101 . 125.3 no
C10 . C11 C12 . 107.98(19) yes
C10 . C11 Co1 . 70.99(12) yes
C12 . C11 Co1 . 70.28(13) yes
C10 . C11 H111 . 126.4 no
C12 . C11 H111 . 125.6 no
Co1 . C11 H111 . 124.2 no
C8 . C12 C11 . 107.53(19) yes
C8 . C12 Co1 . 70.14(12) yes
C11 . C12 Co1 . 69.84(12) yes
C8 . C12 H121 . 125.5 no
C11 . C12 H121 . 127.0 no
Co1 . C12 H121 . 123.4 no
C9 . Co1 C4 2_675 157.75(8) yes
C9 . Co1 C4 . 165.17(8) yes
C4 2_675 Co1 C4 . 36.95(9) yes
C9 . Co1 C10 . 38.97(8) yes
C4 2_675 Co1 C10 . 158.00(8) yes
C4 . Co1 C10 . 126.88(8) yes
C9 . Co1 C8 . 39.12(8) yes
C4 2_675 Co1 C8 . 120.78(8) yes
C4 . Co1 C8 . 150.95(8) yes
C10 . Co1 C8 . 66.29(8) yes
C9 . Co1 C12 . 66.28(8) yes
C4 2_675 Co1 C12 . 104.27(8) yes
C4 . Co1 C12 . 115.91(8) yes
C10 . Co1 C12 . 66.85(9) yes
C8 . Co1 C12 . 40.14(9) yes
C9 . Co1 C11 . 66.26(8) yes
C4 2_675 Co1 C11 . 120.33(8) yes
C4 . Co1 C11 . 105.39(8) yes
C10 . Co1 C11 . 40.07(8) yes
C8 . Co1 C11 . 67.00(9) yes
C9 . Co1 C1 . 132.84(8) yes
C4 2_675 Co1 C1 . 65.32(8) yes
C4 . Co1 C1 . 38.85(8) yes
C10 . Co1 C1 . 111.57(8) yes
C8 . Co1 C1 . 169.47(9) yes
C9 . Co1 C3 . 127.40(8) yes
C4 2_675 Co1 C3 . 38.84(8) yes
C4 . Co1 C3 . 65.20(8) yes
C10 . Co1 C3 . 162.89(8) yes
C8 . Co1 C3 . 109.53(8) yes
C9 . Co1 C2 . 117.14(8) yes
C4 2_675 Co1 C2 . 65.76(8) yes
C4 . Co1 C2 . 65.70(8) yes
C10 . Co1 C2 . 127.70(8) yes
C8 . Co1 C2 . 130.82(9) yes
C12 . Co1 C11 . 39.88(9) yes
C12 . Co1 C1 . 149.73(9) yes
C11 . Co1 C1 . 118.61(9) yes
C12 . Co1 C3 . 121.59(9) yes
C11 . Co1 C3 . 155.59(9) yes
C1 . Co1 C3 . 69.30(8) yes
C12 . Co1 C2 . 162.27(9) yes
C11 . Co1 C2 . 157.69(9) yes
C1 . Co1 C2 . 41.51(8) yes
C3 . Co1 C2 . 41.48(8) yes

loop_
_geom_bond_atom_site_label_1
_geom_bond_atom_site_label_2
_geom_bond_site_symmetry_2
_geom_bond_distance
_geom_bond_publ_flag
C1 C2 . 1.441(3) yes
C1 C4 . 1.444(3) yes
C1 C5 . 1.497(3) yes
C1 Co1 . 2.055(2) yes
C2 C3 . 1.439(3) yes
C2 C6 . 1.507(3) yes
C2 Co1 . 2.008(2) yes
C3 C4 2_675 1.442(3) yes
C3 C7 . 1.499(3) yes
C3 Co1 . 2.053(2) yes
C4 Co1 2_675 2.2491(19) yes
C4 C4 2_675 1.426(4) yes
C4 Co1 . 2.2508(19) yes
C5 H53 . 0.964 no
C5 H52 . 0.967 no
C5 H51 . 0.982 no
C6 H63 . 0.970 no
C6 H62 . 0.968 no
C6 H61 . 0.978 no
C7 H73 . 0.961 no
C7 H72 . 0.970 no
C7 H71 . 0.974 no
C8 C9 . 1.416(3) yes
C8 C12 . 1.427(3) yes
C8 Co1 . 2.081(2) yes
C8 H81 . 0.975 no
C9 C10 . 1.416(3) yes
C9 Co1 . 2.144(2) yes
C9 H91 . 0.982 no
C10 C11 . 1.428(3) yes
C10 Co1 . 2.097(2) yes
C10 H101 . 0.985 no
C11 C12 . 1.414(3) yes
C11 Co1 . 2.070(2) yes
C11 H111 . 0.987 no
C12 Co1 . 2.075(2) yes
C12 H121 . 0.994 no
